data_4347641
loop_
_publ_author_name
'Antal, Peter'
'Draho\<s, Bohuslav'
'Herchel, Radovan'
'Tr\'avn\'i\<cek, Zden\<ek'

_publ_section_title
;
 Late First-Row Transition-Metal Complexes Containing a 2-Pyridylmethyl
 Pendant-Armed 15-Membered Macrocyclic Ligand. Field-Induced Slow Magnetic
 Relaxation in a Seven-Coordinate Cobalt(II) Compound.
;
_journal_issue 12
_journal_name_full 'Inorganic chemistry'
_journal_page_first 5957
_journal_page_last 5972
_journal_paper_doi 10.1021/acs.inorgchem.6b00415
_journal_volume 55
_journal_year 2016
_chemical_formula_sum 'C25 H31 Cl2 Fe N5 O10'
_chemical_formula_weight 688.30
_space_group_crystal_system monoclinic
_space_group_IT_number 4
_space_group_name_Hall 'P 2yb'
_space_group_name_H-M_alt 'P 1 21 1'
_atom_sites_solution_hydrogens geom
_audit_creation_method SHELXL-2014/7
_cell_angle_alpha 90
_cell_angle_beta 113.2370(10)
_cell_angle_gamma 90
_cell_formula_units_Z 4
_cell_length_a 18.3758(9)
_cell_length_b 9.1185(4)
_cell_length_c 18.8090(8)
_cell_measurement_reflns_used 9105
_cell_measurement_temperature 120(2)
_cell_measurement_theta_max 27.5
_cell_measurement_theta_min 2.4
_cell_volume 2896.0(2)
_computing_cell_refinement 'Bruker SAINT'
_computing_data_collection 'Bruker APEX3'
_computing_data_reduction 'Bruker SAINT'
_computing_molecular_graphics 'Bruker SHELXTL'
_computing_publication_material 'Bruker SHELXTL'
_computing_structure_refinement 'SHELXL-2014 (Sheldrick 2014)'
_computing_structure_solution 'SHELXS-97 (Sheldrick 2008)'
_diffrn_ambient_temperature 120(2)
_diffrn_measured_fraction_theta_full 0.999
_diffrn_measured_fraction_theta_max 0.996
_diffrn_measurement_device_type 'Bruker APEX-II CCD'
_diffrn_measurement_method '\f and \w scans'
_diffrn_radiation_type MoK\a
_diffrn_radiation_wavelength 0.71073
_diffrn_reflns_av_R_equivalents 0.0416
_diffrn_reflns_av_unetI/netI 0.0178
_diffrn_reflns_Laue_measured_fraction_full 0.999
_diffrn_reflns_Laue_measured_fraction_max 0.996
_diffrn_reflns_limit_h_max 23
_diffrn_reflns_limit_h_min -23
_diffrn_reflns_limit_k_max 11
_diffrn_reflns_limit_k_min -11
_diffrn_reflns_limit_l_max 24
_diffrn_reflns_limit_l_min -24
_diffrn_reflns_number 179792
_diffrn_reflns_point_group_measured_fraction_full 1.000
_diffrn_reflns_point_group_measured_fraction_max 0.997
_diffrn_reflns_theta_full 25.242
_diffrn_reflns_theta_max 27.591
_diffrn_reflns_theta_min 2.228
_exptl_absorpt_coefficient_mu 0.770
_exptl_absorpt_correction_type multi-scan
_exptl_absorpt_process_details
;
 Bruker (2015). SADABS. Bruker AXS Inc., Madison, Wisconsin, USA.
;
_exptl_crystal_colour yellow
_exptl_crystal_density_diffrn 1.579
_exptl_crystal_description prism
_exptl_crystal_F_000 1424
_exptl_crystal_size_max 0.200
_exptl_crystal_size_mid 0.140
_exptl_crystal_size_min 0.080
_exptl_transmission_factor_max 0.949
_exptl_transmission_factor_min 0.878
_refine_diff_density_max 0.386
_refine_diff_density_min -0.456
_refine_diff_density_rms 0.054
_refine_ls_abs_structure_details
;
 Refined as an inversion twin.
;
_refine_ls_abs_structure_Flack 0.570(11)
_refine_ls_extinction_method none
_refine_ls_goodness_of_fit_ref 1.058
_refine_ls_hydrogen_treatment constr
_refine_ls_matrix_type full
_refine_ls_number_parameters 776
_refine_ls_number_reflns 13356
_refine_ls_number_restraints 1
_refine_ls_restrained_S_all 1.058
_refine_ls_R_factor_all 0.0310
_refine_ls_R_factor_gt 0.0274
_refine_ls_shift/su_max 0.001
_refine_ls_shift/su_mean 0.000
_refine_ls_structure_factor_coef Fsqd
_refine_ls_weighting_details 'w=1/[\s^2^(Fo^2^)+(0.0321P)^2^+1.6512P] where P=(Fo^2^+2Fc^2^)/3'
_refine_ls_weighting_scheme calc
_refine_ls_wR_factor_gt 0.0664
_refine_ls_wR_factor_ref 0.0681
_reflns_Friedel_coverage 0.882
_reflns_Friedel_fraction_full 1.000
_reflns_Friedel_fraction_max 0.997
_reflns_number_gt 12613
_reflns_number_total 13356
_reflns_threshold_expression 'I > 2\s(I)'
_cod_data_source_file deposit_Fe.cif
_cod_data_source_block p
_cod_original_sg_symbol_H-M 'P 21'
_cod_database_code 4347641
_shelx_shelxl_version_number 2014/7
_shelx_space_group_comment
;
The symmetry employed for this shelxl refinement is uniquely defined
by the following loop, which should always be used as a source of
symmetry information in preference to the above space-group names.
They are only intended as comments.
;
_shelx_estimated_absorpt_t_min 0.861
_shelx_estimated_absorpt_t_max 0.941

loop_
_space_group_symop_operation_xyz
'x, y, z'
'-x, y+1/2, -z'

loop_
_atom_site_label
_atom_site_type_symbol
_atom_site_fract_x
_atom_site_fract_y
_atom_site_fract_z
_atom_site_U_iso_or_equiv
_atom_site_adp_type
_atom_site_occupancy
_atom_site_site_symmetry_order
_atom_site_calc_flag
_atom_site_refinement_flags_posn
_atom_site_refinement_flags_adp
Fe1 Fe 0.09078(2) 0.23260(4) 0.26144(2) 0.01260(9) Uani 1 1 d . .
Fe2 Fe 0.58047(2) 0.55765(4) 0.25561(2) 0.01207(9) Uani 1 1 d . .
Cl1 Cl 0.22135(4) 0.82726(8) 0.11036(4) 0.01944(15) Uani 1 1 d . .
Cl2 Cl 0.57611(4) 0.05766(9) 0.45540(4) 0.02099(14) Uani 1 1 d . .
Cl3 Cl 0.73483(4) 0.93821(8) 0.12429(4) 0.01776(14) Uani 1 1 d . .
Cl4 Cl -0.08499(4) 0.26681(8) 0.53642(4) 0.02232(16) Uani 1 1 d . .
C7A C 0.12267(18) 0.2805(4) 0.01447(18) 0.0247(7) Uani 1 1 d . .
H7AA H 0.1289 0.2892 -0.0332 0.030 Uiso 1 1 calc R U
C8A C 0.14901(18) 0.3913(4) 0.06848(18) 0.0235(7) Uani 1 1 d . .
H8AA H 0.1726 0.4771 0.0584 0.028 Uiso 1 1 calc R U
O1 O 0.11772(12) 0.3370(2) 0.37585(11) 0.0191(4) Uani 1 1 d . .
O2 O 0.03185(11) 0.0994(2) 0.32699(11) 0.0170(4) Uani 1 1 d . .
N5A N 0.68373(14) 0.6921(3) 0.31250(13) 0.0141(5) Uani 1 1 d . .
O2A O 0.60029(12) 0.4684(2) 0.37222(12) 0.0201(4) Uani 1 1 d . .
O1A O 0.51282(12) 0.6963(2) 0.30959(11) 0.0176(4) Uani 1 1 d . .
C36C C 0.35174(18) 0.3757(4) 0.10489(18) 0.0219(6) Uani 1 1 d . .
H36C H 0.3119 0.4079 0.0575 0.026 Uiso 1 1 calc R U
O9 O 0.13868(13) 0.8035(3) 0.06514(14) 0.0286(5) Uani 1 1 d . .
O10 O 0.26307(17) 0.6913(3) 0.1227(2) 0.0603(10) Uani 1 1 d . .
O11 O 0.25392(17) 0.9247(3) 0.07136(17) 0.0472(8) Uani 1 1 d . .
O12 O 0.23128(19) 0.8893(6) 0.18263(16) 0.0781(14) Uani 1 1 d . .
O13 O 0.54686(18) 0.1948(3) 0.47161(18) 0.0453(7) Uani 1 1 d . .
O14 O 0.65914(14) 0.0682(3) 0.47765(16) 0.0445(7) Uani 1 1 d . .
O15 O 0.5576(2) -0.0590(4) 0.4958(2) 0.0697(11) Uani 1 1 d . .
O16 O 0.53944(17) 0.0332(3) 0.37356(15) 0.0478(8) Uani 1 1 d . .
O17 O 0.65446(13) 0.9777(3) 0.07610(14) 0.0281(5) Uani 1 1 d . .
O18 O 0.73503(16) 0.8217(3) 0.17585(15) 0.0417(7) Uani 1 1 d . .
O19 O 0.77515(14) 0.8868(3) 0.07716(13) 0.0331(6) Uani 1 1 d . .
O20 O 0.77589(14) 1.0624(3) 0.16782(18) 0.0458(7) Uani 1 1 d . .
O21 O -0.11488(18) 0.1460(3) 0.48424(17) 0.0465(7) Uani 1 1 d . .
O22 O -0.00851(15) 0.3073(4) 0.54189(18) 0.0492(8) Uani 1 1 d . .
O23 O -0.13736(16) 0.3909(3) 0.50730(15) 0.0440(7) Uani 1 1 d . .
O24 O -0.0818(2) 0.2317(3) 0.61244(16) 0.0463(7) Uani 1 1 d . .
N5 N -0.01613(14) 0.3648(3) 0.21909(14) 0.0158(5) Uani 1 1 d . .
C5A C -0.07572(16) 0.3174(3) 0.15478(16) 0.0153(5) Uani 1 1 d . .
N3 N 0.00045(13) 0.0811(3) 0.17116(13) 0.0135(5) Uani 1 1 d . .
C7B C 0.08717(18) 0.1565(4) 0.02909(18) 0.0215(6) Uani 1 1 d . .
H7BA H 0.0688 0.0799 -0.0080 0.026 Uiso 1 1 calc R U
N2 N 0.19110(14) 0.4005(3) 0.27794(14) 0.0178(5) Uani 1 1 d . .
C21A C 0.33833(17) 0.0941(4) 0.36150(16) 0.0208(7) Uani 1 1 d . .
H24 H 0.3865 0.1415 0.3676 0.025 Uiso 1 1 calc R U
N1 N 0.10529(14) 0.2540(3) 0.15183(14) 0.0162(5) Uani 1 1 d . .
N1A N 0.60299(14) 0.5229(3) 0.15116(14) 0.0165(5) Uani 1 1 d . .
N3A N 0.68407(14) 0.3939(3) 0.28369(14) 0.0182(5) Uani 1 1 d . .
C24A C 0.75463(17) 0.6340(3) 0.32451(16) 0.0147(6) Uani 1 1 d . .
N2A N 0.49283(13) 0.6998(3) 0.15641(13) 0.0138(5) Uani 1 1 d . .
C35A C 0.41809(16) 0.4620(3) 0.14317(16) 0.0140(5) Uani 1 1 d . .
C36B C 0.34437(18) 0.2423(4) 0.13667(19) 0.0242(7) Uani 1 1 d . .
H36A H 0.3000 0.1807 0.1111 0.029 Uiso 1 1 calc R U
C36A C 0.40342(18) 0.2003(3) 0.20693(19) 0.0212(6) Uani 1 1 d . .
H36B H 0.3998 0.1100 0.2305 0.025 Uiso 1 1 calc R U
N4A N 0.47577(14) 0.4206(3) 0.21004(14) 0.0154(5) Uani 1 1 d . .
C1 C -0.02438(18) 0.4958(4) 0.24890(18) 0.0191(6) Uani 1 1 d . .
H30 H 0.0169 0.5285 0.2952 0.023 Uiso 1 1 calc R U
C2 C -0.09005(18) 0.5840(3) 0.21503(19) 0.0226(6) Uani 1 1 d . .
H29 H -0.0941 0.6750 0.2378 0.027 Uiso 1 1 calc R U
C3 C -0.15026(18) 0.5371(4) 0.14682(19) 0.0244(7) Uani 1 1 d . .
H1 H -0.1954 0.5969 0.1211 0.029 Uiso 1 1 calc R U
C4 C -0.14311(18) 0.4018(4) 0.11712(18) 0.0218(6) Uani 1 1 d . .
H2 H -0.1840 0.3666 0.0712 0.026 Uiso 1 1 calc R U
C5 C -0.06877(16) 0.1700(3) 0.12167(16) 0.0157(6) Uani 1 1 d . .
H3 H -0.1176 0.1134 0.1124 0.019 Uiso 1 1 calc R U
H4 H -0.0654 0.1855 0.0709 0.019 Uiso 1 1 calc R U
C6 C 0.04131(17) 0.0214(3) 0.12338(17) 0.0164(6) Uani 1 1 d . .
H28 H 0.0028 -0.0291 0.0773 0.020 Uiso 1 1 calc R U
H27 H 0.0822 -0.0504 0.1538 0.020 Uiso 1 1 calc R U
C7 C 0.07912(16) 0.1472(3) 0.09892(17) 0.0161(6) Uani 1 1 d . .
C8 C 0.14018(17) 0.3745(3) 0.13833(17) 0.0187(6) Uani 1 1 d . .
C9 C 0.16809(19) 0.4823(4) 0.20388(18) 0.0229(7) Uani 1 1 d . .
H7 H 0.2140 0.5380 0.2032 0.027 Uiso 1 1 calc R U
H8 H 0.1252 0.5527 0.1985 0.027 Uiso 1 1 calc R U
C10 C 0.19990(19) 0.4973(4) 0.34330(19) 0.0242(7) Uani 1 1 d . .
H20 H 0.1588 0.5747 0.3258 0.029 Uiso 1 1 calc R U
H9 H 0.2524 0.5455 0.3619 0.029 Uiso 1 1 calc R U
C11 C 0.19221(18) 0.4130(4) 0.40846(17) 0.0229(7) Uani 1 1 d . .
H19 H 0.2364 0.3424 0.4305 0.027 Uiso 1 1 calc R U
H10 H 0.1929 0.4804 0.4500 0.027 Uiso 1 1 calc R U
C12 C 0.10017(19) 0.2543(4) 0.43213(17) 0.0237(7) Uani 1 1 d . .
H18 H 0.0958 0.3204 0.4720 0.028 Uiso 1 1 calc R U
H11 H 0.1427 0.1821 0.4579 0.028 Uiso 1 1 calc R U
C13 C 0.02280(19) 0.1770(4) 0.38944(17) 0.0222(6) Uani 1 1 d . .
H12 H 0.0112 0.1079 0.4242 0.027 Uiso 1 1 calc R U
H17 H -0.0211 0.2488 0.3692 0.027 Uiso 1 1 calc R U
C14 C -0.03910(17) 0.0254(3) 0.27815(17) 0.0190(6) Uani 1 1 d . .
H15 H -0.0841 0.0949 0.2590 0.023 Uiso 1 1 calc R U
H16 H -0.0522 -0.0541 0.3070 0.023 Uiso 1 1 calc R U
C15 C -0.02287(17) -0.0370(3) 0.21149(17) 0.0170(6) Uani 1 1 d . .
H14 H 0.0201 -0.1107 0.2311 0.020 Uiso 1 1 calc R U
H13 H -0.0710 -0.0866 0.1748 0.020 Uiso 1 1 calc R U
C16 C 0.26432(17) 0.3168(4) 0.29194(19) 0.0226(6) Uani 1 1 d . .
H25 H 0.3100 0.3739 0.3275 0.027 Uiso 1 1 calc R U
H26 H 0.2707 0.3067 0.2423 0.027 Uiso 1 1 calc R U
C17 C 0.26665(17) 0.1659(3) 0.32579(16) 0.0172(6) Uani 1 1 d . .
N4 N 0.19735(14) 0.1040(3) 0.31722(14) 0.0160(5) Uani 1 1 d . .
C19 C 0.19864(19) -0.0323(4) 0.34568(17) 0.0195(6) Uani 1 1 d . .
H21 H 0.1501 -0.0759 0.3412 0.023 Uiso 1 1 calc R U
C20 C 0.26797(19) -0.1108(4) 0.38101(17) 0.0230(7) Uani 1 1 d . .
H22 H 0.2670 -0.2068 0.4001 0.028 Uiso 1 1 calc R U
C21 C 0.33911(19) -0.0471(4) 0.38817(17) 0.0238(7) Uani 1 1 d . .
H23 H 0.3874 -0.0997 0.4110 0.029 Uiso 1 1 calc R U
C22 C 0.64077(17) 0.4006(4) 0.14456(17) 0.0203(6) Uani 1 1 d . .
C23 C 0.66522(18) 0.3008(4) 0.21432(18) 0.0226(7) Uani 1 1 d . .
H31 H 0.6216 0.2324 0.2093 0.027 Uiso 1 1 calc R U
H62 H 0.7122 0.2425 0.2185 0.027 Uiso 1 1 calc R U
C24 C 0.75687(17) 0.4784(4) 0.29780(19) 0.0207(6) Uani 1 1 d . .
H32 H 0.7662 0.4809 0.2495 0.025 Uiso 1 1 calc R U
H33 H 0.8022 0.4268 0.3374 0.025 Uiso 1 1 calc R U
C25 C 0.82477(17) 0.7130(4) 0.35780(16) 0.0184(6) Uani 1 1 d . .
H34 H 0.8742 0.6685 0.3659 0.022 Uiso 1 1 calc R U
C26 C 0.82143(17) 0.8576(3) 0.37894(16) 0.0183(6) Uani 1 1 d . .
H37 H 0.8681 0.9155 0.3995 0.022 Uiso 1 1 calc R U
C27 C 0.74882(18) 0.9161(3) 0.36957(17) 0.0199(6) Uani 1 1 d . .
H36 H 0.7451 1.0137 0.3855 0.024 Uiso 1 1 calc R U
C28 C 0.68181(18) 0.8305(3) 0.33680(17) 0.0186(6) Uani 1 1 d . .
H35 H 0.6322 0.8710 0.3311 0.022 Uiso 1 1 calc R U
C29 C 0.69028(19) 0.3067(4) 0.35294(19) 0.0236(7) Uani 1 1 d . .
H39 H 0.7436 0.2619 0.3766 0.028 Uiso 1 1 calc R U
H38 H 0.6507 0.2266 0.3369 0.028 Uiso 1 1 calc R U
C30 C 0.67640(18) 0.4018(4) 0.41143(17) 0.0227(7) Uani 1 1 d . .
H40 H 0.6770 0.3421 0.4556 0.027 Uiso 1 1 calc R U
H61 H 0.7181 0.4778 0.4311 0.027 Uiso 1 1 calc R U
C31 C 0.57678(19) 0.5586(4) 0.42195(17) 0.0258(6) Uani 1 1 d . .
H59 H 0.6173 0.6346 0.4470 0.031 Uiso 1 1 calc R U
H60 H 0.5702 0.4983 0.4628 0.031 Uiso 1 1 calc R U
C32 C 0.49994(19) 0.6282(4) 0.37216(18) 0.0252(7) Uani 1 1 d . .
H41 H 0.4576 0.5534 0.3524 0.030 Uiso 1 1 calc R U
H42 H 0.4842 0.7022 0.4019 0.030 Uiso 1 1 calc R U
C33 C 0.44331(17) 0.7657(3) 0.25543(17) 0.0206(6) Uani 1 1 d . .
H43 H 0.4270 0.8478 0.2804 0.025 Uiso 1 1 calc R U
H58 H 0.3991 0.6947 0.2353 0.025 Uiso 1 1 calc R U
C34 C 0.46461(18) 0.8217(3) 0.19092(18) 0.0198(6) Uani 1 1 d . .
H44 H 0.4176 0.8679 0.1507 0.024 Uiso 1 1 calc R U
H57 H 0.5066 0.8970 0.2112 0.024 Uiso 1 1 calc R U
C35 C 0.42634(16) 0.6055(3) 0.10680(16) 0.0164(6) Uani 1 1 d . .
H50 H 0.4335 0.5839 0.0584 0.020 Uiso 1 1 calc R U
H51 H 0.3764 0.6613 0.0927 0.020 Uiso 1 1 calc R U
C36 C 0.46710(18) 0.2919(3) 0.24165(18) 0.0201(6) Uani 1 1 d . .
H45 H 0.5068 0.2635 0.2900 0.024 Uiso 1 1 calc R U
C37 C 0.53816(17) 0.7530(3) 0.11184(17) 0.0192(6) Uani 1 1 d . .
H56 H 0.5771 0.8279 0.1420 0.023 Uiso 1 1 calc R U
H55 H 0.5019 0.7981 0.0627 0.023 Uiso 1 1 calc R U
C38 C 0.58012(16) 0.6242(4) 0.09539(17) 0.0189(6) Uani 1 1 d . .
C39 C 0.59563(19) 0.6077(4) 0.02908(18) 0.0259(7) Uani 1 1 d . .
H52 H 0.5801 0.6805 -0.0103 0.031 Uiso 1 1 calc R U
C40 C 0.6347(2) 0.4811(5) 0.0224(2) 0.0313(8) Uani 1 1 d . .
H53 H 0.6465 0.4673 -0.0220 0.038 Uiso 1 1 calc R U
C41 C 0.65650(19) 0.3755(4) 0.0795(2) 0.0273(7) Uani 1 1 d . .
H54 H 0.6817 0.2876 0.0743 0.033 Uiso 1 1 calc R U

loop_
_atom_site_aniso_label
_atom_site_aniso_U_11
_atom_site_aniso_U_22
_atom_site_aniso_U_33
_atom_site_aniso_U_23
_atom_site_aniso_U_13
_atom_site_aniso_U_12
Fe1 0.01099(17) 0.01305(19) 0.01310(18) -0.00007(15) 0.00405(14) -0.00117(15)
Fe2 0.01044(17) 0.01217(18) 0.01229(18) -0.00017(15) 0.00307(14) 0.00087(15)
Cl1 0.0178(3) 0.0218(3) 0.0211(3) 0.0034(3) 0.0103(3) 0.0024(3)
Cl2 0.0192(3) 0.0218(3) 0.0252(3) -0.0032(3) 0.0122(3) -0.0030(3)
Cl3 0.0134(3) 0.0213(4) 0.0191(3) -0.0039(3) 0.0070(3) -0.0002(3)
Cl4 0.0175(3) 0.0243(4) 0.0254(4) -0.0074(3) 0.0086(3) -0.0039(3)
C7A 0.0187(14) 0.0366(18) 0.0210(15) 0.0112(13) 0.0102(12) 0.0070(13)
C8A 0.0174(14) 0.0306(18) 0.0231(15) 0.0148(13) 0.0087(12) 0.0002(13)
O1 0.0178(10) 0.0214(11) 0.0146(9) -0.0016(8) 0.0027(8) -0.0041(8)
O2 0.0150(9) 0.0224(11) 0.0145(9) -0.0016(8) 0.0069(8) -0.0032(8)
N5A 0.0119(11) 0.0144(12) 0.0151(11) -0.0016(9) 0.0042(9) 0.0005(9)
O2A 0.0196(10) 0.0221(11) 0.0155(10) 0.0037(8) 0.0033(8) 0.0024(8)
O1A 0.0159(10) 0.0217(11) 0.0159(10) 0.0018(8) 0.0070(8) 0.0031(8)
C36C 0.0152(14) 0.0284(16) 0.0206(14) -0.0041(12) 0.0054(11) -0.0041(12)
O9 0.0179(11) 0.0322(14) 0.0341(13) -0.0057(11) 0.0084(10) -0.0005(10)
O10 0.0289(14) 0.0248(15) 0.134(3) 0.0215(17) 0.0399(18) 0.0087(11)
O11 0.0415(16) 0.0448(17) 0.0492(16) 0.0177(14) 0.0115(13) -0.0232(14)
O12 0.0415(17) 0.160(4) 0.0267(14) -0.037(2) 0.0065(13) 0.012(2)
O13 0.0543(17) 0.0312(15) 0.0619(18) -0.0159(13) 0.0352(15) 0.0043(12)
O14 0.0173(11) 0.0515(17) 0.0563(16) 0.0076(15) 0.0056(11) 0.0038(12)
O15 0.106(3) 0.0420(19) 0.092(3) 0.0127(18) 0.072(2) -0.0158(19)
O16 0.0495(17) 0.0470(18) 0.0296(13) -0.0113(12) -0.0028(12) 0.0142(14)
O17 0.0150(10) 0.0345(14) 0.0324(12) 0.0092(11) 0.0068(9) 0.0049(9)
O18 0.0359(14) 0.0533(17) 0.0339(14) 0.0224(13) 0.0116(11) 0.0052(13)
O19 0.0273(12) 0.0499(16) 0.0259(12) -0.0073(11) 0.0145(10) 0.0080(11)
O20 0.0223(12) 0.0397(15) 0.0744(19) -0.0381(15) 0.0181(12) -0.0087(12)
O21 0.0508(17) 0.0382(16) 0.0523(17) -0.0246(13) 0.0221(14) -0.0152(13)
O22 0.0229(13) 0.064(2) 0.0649(19) -0.0231(16) 0.0224(13) -0.0164(13)
O23 0.0377(15) 0.0421(16) 0.0391(14) -0.0010(12) 0.0012(12) 0.0158(12)
O24 0.079(2) 0.0291(14) 0.0392(15) 0.0077(12) 0.0324(15) 0.0072(15)
N5 0.0144(11) 0.0165(12) 0.0167(11) 0.0006(10) 0.0062(9) -0.0010(9)
C5A 0.0132(12) 0.0185(14) 0.0160(13) 0.0026(11) 0.0077(11) -0.0010(11)
N3 0.0136(10) 0.0129(12) 0.0157(11) 0.0005(9) 0.0077(9) 0.0007(9)
C7B 0.0198(14) 0.0294(17) 0.0174(14) 0.0023(12) 0.0094(12) 0.0034(12)
N2 0.0155(11) 0.0152(12) 0.0207(12) 0.0008(10) 0.0050(10) -0.0023(10)
C21A 0.0151(13) 0.0303(18) 0.0156(13) -0.0026(12) 0.0045(11) 0.0033(12)
N1 0.0136(11) 0.0176(13) 0.0176(11) 0.0037(10) 0.0064(9) -0.0008(9)
N1A 0.0123(11) 0.0207(13) 0.0165(11) -0.0035(9) 0.0058(9) -0.0002(9)
N3A 0.0144(11) 0.0141(12) 0.0207(12) -0.0052(10) 0.0012(10) 0.0024(10)
C24A 0.0147(13) 0.0155(14) 0.0132(13) -0.0020(11) 0.0048(10) -0.0004(11)
N2A 0.0129(10) 0.0140(12) 0.0149(11) 0.0025(9) 0.0059(9) 0.0019(9)
C35A 0.0131(13) 0.0152(14) 0.0150(13) -0.0008(10) 0.0068(10) 0.0000(10)
C36B 0.0215(14) 0.0222(16) 0.0303(16) -0.0074(13) 0.0118(12) -0.0088(13)
C36A 0.0235(15) 0.0140(15) 0.0313(16) -0.0011(12) 0.0165(13) -0.0030(11)
N4A 0.0146(11) 0.0146(12) 0.0169(11) 0.0012(10) 0.0061(9) -0.0004(9)
C1 0.0208(14) 0.0164(14) 0.0210(15) -0.0023(12) 0.0091(12) -0.0013(12)
C2 0.0276(15) 0.0151(16) 0.0314(16) 0.0023(13) 0.0184(13) 0.0007(12)
C3 0.0207(15) 0.0221(17) 0.0309(16) 0.0095(13) 0.0107(13) 0.0092(12)
C4 0.0168(14) 0.0247(16) 0.0215(15) 0.0023(12) 0.0051(12) 0.0008(12)
C5 0.0125(13) 0.0184(14) 0.0148(13) 0.0009(11) 0.0038(10) -0.0009(11)
C6 0.0178(13) 0.0170(14) 0.0173(13) -0.0023(10) 0.0100(11) -0.0023(10)
C7 0.0125(13) 0.0180(14) 0.0191(14) 0.0018(11) 0.0077(11) 0.0030(11)
C8 0.0138(13) 0.0174(14) 0.0230(15) 0.0074(12) 0.0052(11) 0.0000(11)
C9 0.0208(15) 0.0175(15) 0.0260(15) 0.0081(12) 0.0044(12) -0.0037(12)
C10 0.0210(15) 0.0184(15) 0.0287(16) -0.0052(13) 0.0049(13) -0.0070(12)
C11 0.0186(14) 0.0240(16) 0.0203(14) -0.0077(12) 0.0015(12) -0.0056(12)
C12 0.0267(15) 0.0290(18) 0.0145(13) -0.0022(12) 0.0072(12) -0.0037(13)
C13 0.0251(15) 0.0280(17) 0.0169(14) -0.0038(12) 0.0119(12) -0.0026(13)
C14 0.0181(14) 0.0223(16) 0.0198(14) -0.0006(11) 0.0107(11) -0.0055(11)
C15 0.0182(13) 0.0145(13) 0.0190(14) 0.0010(11) 0.0080(11) -0.0052(11)
C16 0.0144(13) 0.0254(16) 0.0273(16) 0.0070(13) 0.0076(12) -0.0015(12)
C17 0.0141(13) 0.0220(15) 0.0147(13) -0.0030(11) 0.0049(11) -0.0015(11)
N4 0.0154(11) 0.0168(13) 0.0152(11) 0.0013(9) 0.0054(9) 0.0003(9)
C19 0.0232(15) 0.0181(15) 0.0163(14) -0.0001(11) 0.0070(12) 0.0000(12)
C20 0.0353(18) 0.0159(15) 0.0146(14) -0.0005(11) 0.0064(12) 0.0072(13)
C21 0.0219(15) 0.0300(18) 0.0155(13) -0.0043(12) 0.0031(11) 0.0109(13)
C22 0.0129(13) 0.0236(16) 0.0228(15) -0.0109(12) 0.0054(11) -0.0019(12)
C23 0.0193(14) 0.0176(15) 0.0274(16) -0.0063(12) 0.0056(12) 0.0054(12)
C24 0.0132(13) 0.0209(15) 0.0258(15) -0.0055(13) 0.0053(12) 0.0021(12)
C25 0.0128(12) 0.0245(15) 0.0160(13) -0.0009(12) 0.0035(10) 0.0019(12)
C26 0.0175(14) 0.0205(15) 0.0145(13) -0.0014(11) 0.0037(11) -0.0074(11)
C27 0.0223(15) 0.0143(13) 0.0197(14) -0.0008(11) 0.0046(12) -0.0006(12)
C28 0.0198(14) 0.0158(14) 0.0202(14) -0.0009(12) 0.0080(12) 0.0020(11)
C29 0.0204(15) 0.0163(15) 0.0264(16) 0.0059(12) 0.0011(12) 0.0050(12)
C30 0.0212(15) 0.0217(16) 0.0194(14) 0.0057(12) 0.0017(12) 0.0034(12)
C31 0.0332(16) 0.0302(16) 0.0153(13) -0.0001(14) 0.0110(12) 0.0024(16)
C32 0.0293(17) 0.0319(17) 0.0199(15) 0.0006(13) 0.0157(13) 0.0019(14)
C33 0.0167(14) 0.0216(15) 0.0226(14) 0.0004(12) 0.0068(11) 0.0068(11)
C34 0.0185(14) 0.0168(14) 0.0242(15) 0.0027(12) 0.0086(12) 0.0056(12)
C35 0.0110(12) 0.0211(15) 0.0153(13) 0.0032(11) 0.0031(10) -0.0005(10)
C36 0.0211(14) 0.0168(15) 0.0220(15) 0.0009(12) 0.0082(12) 0.0025(12)
C37 0.0159(13) 0.0233(16) 0.0198(14) 0.0073(12) 0.0087(11) -0.0004(11)
C38 0.0119(13) 0.0259(16) 0.0191(14) -0.0028(12) 0.0063(11) -0.0048(11)
C39 0.0211(15) 0.040(2) 0.0184(14) -0.0037(13) 0.0092(12) -0.0081(13)
C40 0.0236(16) 0.052(2) 0.0237(16) -0.0185(16) 0.0150(13) -0.0109(16)
C41 0.0197(15) 0.0348(19) 0.0278(16) -0.0149(14) 0.0099(13) -0.0037(14)

loop_
_atom_type_symbol
_atom_type_description
_atom_type_scat_dispersion_real
_atom_type_scat_dispersion_imag
_atom_type_scat_source
C C 0.0033 0.0016 'International Tables Vol C Tables 4.2.6.8 and 6.1.1.4'
H H 0.0000 0.0000 'International Tables Vol C Tables 4.2.6.8 and 6.1.1.4'
N N 0.0061 0.0033 'International Tables Vol C Tables 4.2.6.8 and 6.1.1.4'
O O 0.0106 0.0060 'International Tables Vol C Tables 4.2.6.8 and 6.1.1.4'
Cl Cl 0.1484 0.1585 'International Tables Vol C Tables 4.2.6.8 and 6.1.1.4'
Fe Fe 0.3463 0.8444 'International Tables Vol C Tables 4.2.6.8 and 6.1.1.4'

loop_
_geom_angle_atom_site_label_1
_geom_angle_atom_site_label_2
_geom_angle_atom_site_label_3
_geom_angle
N4 Fe1 N5 173.21(9)
N4 Fe1 N1 94.68(9)
N5 Fe1 N1 91.93(9)
N4 Fe1 O1 87.10(9)
N5 Fe1 O1 86.63(9)
N1 Fe1 O1 144.10(9)
N4 Fe1 O2 88.93(8)
N5 Fe1 O2 86.58(8)
N1 Fe1 O2 144.60(8)
O1 Fe1 O2 71.17(7)
N4 Fe1 N3 106.43(9)
N5 Fe1 N3 77.19(9)
N1 Fe1 N3 71.33(8)
O1 Fe1 N3 142.16(8)
O2 Fe1 N3 73.88(8)
N4 Fe1 N2 76.92(9)
N5 Fe1 N2 103.81(9)
N1 Fe1 N2 71.44(9)
O1 Fe1 N2 74.12(8)
O2 Fe1 N2 143.03(8)
N3 Fe1 N2 142.77(9)
N5A Fe2 N4A 174.01(9)
N5A Fe2 N1A 94.99(9)
N4A Fe2 N1A 90.83(9)
N5A Fe2 O2A 87.09(8)
N4A Fe2 O2A 87.34(8)
N1A Fe2 O2A 144.68(9)
N5A Fe2 O1A 89.51(8)
N4A Fe2 O1A 86.59(9)
N1A Fe2 O1A 144.40(8)
O2A Fe2 O1A 70.72(8)
N5A Fe2 N3A 76.68(9)
N4A Fe2 N3A 103.93(9)
N1A Fe2 N3A 71.37(9)
O2A Fe2 N3A 74.88(9)
O1A Fe2 N3A 143.46(8)
N5A Fe2 N2A 106.10(9)
N4A Fe2 N2A 77.16(9)
N1A Fe2 N2A 71.06(9)
O2A Fe2 N2A 141.90(8)
O1A Fe2 N2A 73.76(8)
N3A Fe2 N2A 142.42(9)
O12 Cl1 O11 108.9(3)
O12 Cl1 O10 109.4(3)
O11 Cl1 O10 108.53(19)
O12 Cl1 O9 109.55(17)
O11 Cl1 O9 110.52(16)
O10 Cl1 O9 109.89(17)
O14 Cl2 O15 110.4(2)
O14 Cl2 O16 108.84(18)
O15 Cl2 O16 110.3(2)
O14 Cl2 O13 109.07(18)
O15 Cl2 O13 110.36(19)
O16 Cl2 O13 107.80(18)
O20 Cl3 O18 109.86(19)
O20 Cl3 O19 109.13(16)
O18 Cl3 O19 108.04(17)
O20 Cl3 O17 109.96(16)
O18 Cl3 O17 109.78(15)
O19 Cl3 O17 110.04(14)
O22 Cl4 O21 110.56(18)
O22 Cl4 O24 109.5(2)
O21 Cl4 O24 111.26(18)
O22 Cl4 O23 108.4(2)
O21 Cl4 O23 108.91(17)
O24 Cl4 O23 108.04(17)
C8A C7A C7B 120.5(3)
C8A C7A H7AA 119.7
C7B C7A H7AA 119.7
C7A C8A C8 118.5(3)
C7A C8A H8AA 120.8
C8 C8A H8AA 120.8
C12 O1 C11 113.1(2)
C12 O1 Fe1 117.37(18)
C11 O1 Fe1 115.49(17)
C14 O2 C13 112.7(2)
C14 O2 Fe1 114.17(16)
C13 O2 Fe1 114.31(17)
C24A N5A C28 117.8(3)
C24A N5A Fe2 117.73(19)
C28 N5A Fe2 124.4(2)
C30 O2A C31 113.0(2)
C30 O2A Fe2 114.09(18)
C31 O2A Fe2 117.23(18)
C33 O1A C32 112.8(2)
C33 O1A Fe2 114.86(16)
C32 O1A Fe2 115.06(18)
C36B C36C C35A 119.3(3)
C36B C36C H36C 120.4
C35A C36C H36C 120.4
C5A N5 C1 118.2(3)
C5A N5 Fe1 116.7(2)
C1 N5 Fe1 124.8(2)
N5 C5A C4 121.7(3)
N5 C5A C5 119.2(3)
C4 C5A C5 119.1(3)
C15 N3 C6 111.2(2)
C15 N3 C5 111.7(2)
C6 N3 C5 109.5(2)
C15 N3 Fe1 109.23(16)
C6 N3 Fe1 106.06(16)
C5 N3 Fe1 108.91(17)
C7 C7B C7A 118.3(3)
C7 C7B H7BA 120.8
C7A C7B H7BA 120.8
C10 N2 C16 111.7(2)
C10 N2 C9 112.3(3)
C16 N2 C9 109.2(2)
C10 N2 Fe1 109.12(18)
C16 N2 Fe1 107.60(18)
C9 N2 Fe1 106.76(17)
C21 C21A C17 119.3(3)
C21 C21A H24 120.4
C17 C21A H24 120.4
C7 N1 C8 120.8(3)
C7 N1 Fe1 119.57(19)
C8 N1 Fe1 119.6(2)
C38 N1A C22 121.0(3)
C38 N1A Fe2 119.6(2)
C22 N1A Fe2 119.4(2)
C24 N3A C23 109.8(2)
C24 N3A C29 111.7(2)
C23 N3A C29 112.0(2)
C24 N3A Fe2 108.09(18)
C23 N3A Fe2 106.51(17)
C29 N3A Fe2 108.44(18)
N5A C24A C25 122.5(3)
N5A C24A C24 117.9(3)
C25 C24A C24 119.6(3)
C37 N2A C34 112.1(2)
C37 N2A C35 110.0(2)
C34 N2A C35 111.5(2)
C37 N2A Fe2 105.79(16)
C34 N2A Fe2 108.58(17)
C35 N2A Fe2 108.67(17)
N4A C35A C36C 122.3(3)
N4A C35A C35 119.0(2)
C36C C35A C35 118.7(3)
C36C C36B C36A 118.6(3)
C36C C36B H36A 120.7
C36A C36B H36A 120.7
C36 C36A C36B 118.9(3)
C36 C36A H36B 120.6
C36B C36A H36B 120.6
C35A N4A C36 118.0(3)
C35A N4A Fe2 117.33(19)
C36 N4A Fe2 124.5(2)
N5 C1 C2 122.9(3)
N5 C1 H30 118.5
C2 C1 H30 118.5
C1 C2 C3 118.7(3)
C1 C2 H29 120.7
C3 C2 H29 120.7
C4 C3 C2 118.7(3)
C4 C3 H1 120.7
C2 C3 H1 120.7
C3 C4 C5A 119.7(3)
C3 C4 H2 120.1
C5A C4 H2 120.1
N3 C5 C5A 114.7(2)
N3 C5 H3 108.6
C5A C5 H3 108.6
N3 C5 H4 108.6
C5A C5 H4 108.6
H3 C5 H4 107.6
N3 C6 C7 108.1(2)
N3 C6 H28 110.1
C7 C6 H28 110.1
N3 C6 H27 110.1
C7 C6 H27 110.1
H28 C6 H27 108.4
N1 C7 C7B 121.3(3)
N1 C7 C6 113.7(2)
C7B C7 C6 125.0(3)
N1 C8 C8A 120.6(3)
N1 C8 C9 114.4(3)
C8A C8 C9 125.0(3)
N2 C9 C8 108.7(2)
N2 C9 H7 110.0
C8 C9 H7 110.0
N2 C9 H8 110.0
C8 C9 H8 110.0
H7 C9 H8 108.3
N2 C10 C11 111.2(3)
N2 C10 H20 109.4
C11 C10 H20 109.4
N2 C10 H9 109.4
C11 C10 H9 109.4
H20 C10 H9 108.0
O1 C11 C10 106.2(2)
O1 C11 H19 110.5
C10 C11 H19 110.5
O1 C11 H10 110.5
C10 C11 H10 110.5
H19 C11 H10 108.7
O1 C12 C13 107.0(2)
O1 C12 H18 110.3
C13 C12 H18 110.3
O1 C12 H11 110.3
C13 C12 H11 110.3
H18 C12 H11 108.6
O2 C13 C12 106.1(2)
O2 C13 H12 110.5
C12 C13 H12 110.5
O2 C13 H17 110.5
C12 C13 H17 110.5
H12 C13 H17 108.7
O2 C14 C15 106.4(2)
O2 C14 H15 110.5
C15 C14 H15 110.5
O2 C14 H16 110.5
C15 C14 H16 110.5
H15 C14 H16 108.6
N3 C15 C14 110.1(2)
N3 C15 H14 109.6
C14 C15 H14 109.6
N3 C15 H13 109.6
C14 C15 H13 109.6
H14 C15 H13 108.1
N2 C16 C17 114.7(2)
N2 C16 H25 108.6
C17 C16 H25 108.6
N2 C16 H26 108.6
C17 C16 H26 108.6
H25 C16 H26 107.6
N4 C17 C21A 122.4(3)
N4 C17 C16 117.7(3)
C21A C17 C16 119.9(3)
C17 N4 C19 118.1(3)
C17 N4 Fe1 117.7(2)
C19 N4 Fe1 124.2(2)
N4 C19 C20 122.4(3)
N4 C19 H21 118.8
C20 C19 H21 118.8
C19 C20 C21 119.0(3)
C19 C20 H22 120.5
C21 C20 H22 120.5
C21A C21 C20 118.7(3)
C21A C21 H23 120.6
C20 C21 H23 120.6
N1A C22 C41 120.9(3)
N1A C22 C23 114.0(3)
C41 C22 C23 125.1(3)
N3A C23 C22 107.8(2)
N3A C23 H31 110.1
C22 C23 H31 110.1
N3A C23 H62 110.1
C22 C23 H62 110.1
H31 C23 H62 108.5
N3A C24 C24A 114.1(2)
N3A C24 H32 108.7
C24A C24 H32 108.7
N3A C24 H33 108.7
C24A C24 H33 108.7
H32 C24 H33 107.6
C26 C25 C24A 118.9(3)
C26 C25 H34 120.5
C24A C25 H34 120.5
C27 C26 C25 118.7(3)
C27 C26 H37 120.7
C25 C26 H37 120.7
C28 C27 C26 119.0(3)
C28 C27 H36 120.5
C26 C27 H36 120.5
N5A C28 C27 122.9(3)
N5A C28 H35 118.6
C27 C28 H35 118.6
N3A C29 C30 110.8(3)
N3A C29 H39 109.5
C30 C29 H39 109.5
N3A C29 H38 109.5
C30 C29 H38 109.5
H39 C29 H38 108.1
O2A C30 C29 106.3(2)
O2A C30 H40 110.5
C29 C30 H40 110.5
O2A C30 H61 110.5
C29 C30 H61 110.5
H40 C30 H61 108.7
O2A C31 C32 106.8(2)
O2A C31 H59 110.4
C32 C31 H59 110.4
O2A C31 H60 110.4
C32 C31 H60 110.4
H59 C31 H60 108.6
O1A C32 C31 106.1(2)
O1A C32 H41 110.5
C31 C32 H41 110.5
O1A C32 H42 110.5
C31 C32 H42 110.5
H41 C32 H42 108.7
O1A C33 C34 106.3(2)
O1A C33 H43 110.5
C34 C33 H43 110.5
O1A C33 H58 110.5
C34 C33 H58 110.5
H43 C33 H58 108.7
N2A C34 C33 110.3(3)
N2A C34 H44 109.6
C33 C34 H44 109.6
N2A C34 H57 109.6
C33 C34 H57 109.6
H44 C34 H57 108.1
N2A C35 C35A 114.9(2)
N2A C35 H50 108.5
C35A C35 H50 108.5
N2A C35 H51 108.5
C35A C35 H51 108.5
H50 C35 H51 107.5
N4A C36 C36A 122.9(3)
N4A C36 H45 118.5
C36A C36 H45 118.5
N2A C37 C38 108.0(2)
N2A C37 H56 110.1
C38 C37 H56 110.1
N2A C37 H55 110.1
C38 C37 H55 110.1
H56 C37 H55 108.4
N1A C38 C39 121.1(3)
N1A C38 C37 114.0(3)
C39 C38 C37 124.8(3)
C40 C39 C38 117.7(3)
C40 C39 H52 121.1
C38 C39 H52 121.1
C41 C40 C39 120.7(3)
C41 C40 H53 119.6
C39 C40 H53 119.6
C40 C41 C22 118.4(3)
C40 C41 H54 120.8
C22 C41 H54 120.8

loop_
_geom_bond_atom_site_label_1
_geom_bond_atom_site_label_2
_geom_bond_distance
Fe1 N4 2.166(2)
Fe1 N5 2.171(2)
Fe1 N1 2.189(2)
Fe1 O1 2.223(2)
Fe1 O2 2.285(2)
Fe1 N3 2.307(2)
Fe1 N2 2.321(2)
Fe2 N5A 2.156(2)
Fe2 N4A 2.167(2)
Fe2 N1A 2.185(2)
Fe2 O2A 2.231(2)
Fe2 O1A 2.274(2)
Fe2 N3A 2.311(2)
Fe2 N2A 2.320(2)
Cl1 O12 1.416(3)
Cl1 O11 1.426(3)
Cl1 O10 1.427(3)
Cl1 O9 1.435(2)
Cl2 O14 1.417(2)
Cl2 O15 1.424(3)
Cl2 O16 1.433(3)
Cl2 O13 1.441(3)
Cl3 O20 1.426(3)
Cl3 O18 1.438(3)
Cl3 O19 1.440(2)
Cl3 O17 1.441(2)
Cl4 O22 1.417(3)
Cl4 O21 1.433(3)
Cl4 O24 1.444(3)
Cl4 O23 1.446(3)
C7A C8A 1.378(5)
C7A C7B 1.386(5)
C7A H7AA 0.9500
C8A C8 1.394(4)
C8A H8AA 0.9500
O1 C12 1.436(4)
O1 C11 1.438(3)
O2 C14 1.433(3)
O2 C13 1.436(4)
N5A C24A 1.341(4)
N5A C28 1.348(4)
O2A C30 1.434(4)
O2A C31 1.434(4)
O1A C33 1.430(3)
O1A C32 1.430(4)
C36C C36B 1.386(5)
C36C C35A 1.390(4)
C36C H36C 0.9500
N5 C5A 1.343(4)
N5 C1 1.354(4)
C5A C4 1.391(4)
C5A C5 1.508(4)
N3 C15 1.475(4)
N3 C6 1.483(4)
N3 C5 1.486(4)
C7B C7 1.381(4)
C7B H7BA 0.9500
N2 C10 1.469(4)
N2 C16 1.477(4)
N2 C9 1.487(4)
C21A C21 1.380(5)
C21A C17 1.384(4)
C21A H24 0.9500
N1 C7 1.339(4)
N1 C8 1.346(4)
N1A C38 1.335(4)
N1A C22 1.346(4)
N3A C24 1.474(4)
N3A C23 1.479(4)
N3A C29 1.492(4)
C24A C25 1.391(4)
C24A C24 1.511(4)
N2A C37 1.478(4)
N2A C34 1.480(4)
N2A C35 1.484(4)
C35A N4A 1.340(4)
C35A C35 1.512(4)
C36B C36A 1.392(5)
C36B H36A 0.9500
C36A C36 1.375(4)
C36A H36B 0.9500
N4A C36 1.354(4)
C1 C2 1.379(4)
C1 H30 0.9500
C2 C3 1.390(5)
C2 H29 0.9500
C3 C4 1.382(5)
C3 H1 0.9500
C4 H2 0.9500
C5 H3 0.9900
C5 H4 0.9900
C6 C7 1.504(4)
C6 H28 0.9900
C6 H27 0.9900
C8 C9 1.500(5)
C9 H7 0.9900
C9 H8 0.9900
C10 C11 1.500(5)
C10 H20 0.9900
C10 H9 0.9900
C11 H19 0.9900
C11 H10 0.9900
C12 C13 1.504(4)
C12 H18 0.9900
C12 H11 0.9900
C13 H12 0.9900
C13 H17 0.9900
C14 C15 1.510(4)
C14 H15 0.9900
C14 H16 0.9900
C15 H14 0.9900
C15 H13 0.9900
C16 C17 1.510(4)
C16 H25 0.9900
C16 H26 0.9900
C17 N4 1.343(4)
N4 C19 1.350(4)
C19 C20 1.381(4)
C19 H21 0.9500
C20 C21 1.388(5)
C20 H22 0.9500
C21 H23 0.9500
C22 C41 1.383(4)
C22 C23 1.512(5)
C23 H31 0.9900
C23 H62 0.9900
C24 H32 0.9900
C24 H33 0.9900
C25 C26 1.386(5)
C25 H34 0.9500
C26 C27 1.382(4)
C26 H37 0.9500
C27 C28 1.380(4)
C27 H36 0.9500
C28 H35 0.9500
C29 C30 1.499(5)
C29 H39 0.9900
C29 H38 0.9900
C30 H40 0.9900
C30 H61 0.9900
C31 C32 1.494(5)
C31 H59 0.9900
C31 H60 0.9900
C32 H41 0.9900
C32 H42 0.9900
C33 C34 1.503(4)
C33 H43 0.9900
C33 H58 0.9900
C34 H44 0.9900
C34 H57 0.9900
C35 H50 0.9900
C35 H51 0.9900
C36 H45 0.9500
C37 C38 1.503(4)
C37 H56 0.9900
C37 H55 0.9900
C38 C39 1.393(4)
C39 C40 1.391(5)
C39 H52 0.9500
C40 C41 1.379(6)
C40 H53 0.9500
C41 H54 0.9500

loop_
_geom_hbond_atom_site_label_D
_geom_hbond_atom_site_label_H
_geom_hbond_atom_site_label_A
_geom_hbond_distance_DH
_geom_hbond_distance_HA
_geom_hbond_distance_DA
_geom_hbond_angle_DHA
_geom_hbond_site_symmetry_A
C8A H8AA O10 0.95 2.54 3.351(5) 143.4 .
C36C H36C O19 0.95 2.41 3.297(4) 155.2 2_645
C1 H30 O1 0.95 2.56 3.114(4) 117.3 .
C1 H30 O24 0.95 2.50 3.349(4) 149.3 2_556
C4 H2 O11 0.95 2.53 3.326(4) 141.4 2_545
C5 H3 O20 0.99 2.60 3.438(4) 142.9 1_445
C5 H4 O9 0.99 2.61 3.452(4) 143.2 2_545
C6 H27 O9 0.99 2.65 3.146(4) 111.5 1_545
C6 H27 O12 0.99 2.63 3.436(4) 138.4 1_545
C9 H7 O10 0.99 2.48 3.333(4) 144.7 .
C10 H20 O24 0.99 2.59 3.375(5) 136.5 2_556
C14 H15 O20 0.99 2.48 3.227(4) 131.6 1_445
C19 H21 O2 0.95 2.62 3.180(4) 117.7 .
C19 H21 O24 0.95 2.50 3.346(4) 147.6 2_546
C23 H62 O20 0.99 2.42 3.321(4) 151.0 1_545
C28 H35 O1A 0.95 2.61 3.186(4) 119.4 .
C28 H35 O16 0.95 2.61 3.488(4) 154.2 1_565
C30 H40 O14 0.99 2.57 3.349(5) 135.1 .
C30 H61 O23 0.99 2.60 3.179(4) 117.7 1_655
C32 H42 O13 0.99 2.66 3.426(4) 134.7 2_656
C33 H58 O10 0.99 2.56 3.337(4) 135.2 .
C35 H50 O17 0.99 2.59 3.371(4) 135.5 2_645
C35 H51 O10 0.99 2.38 3.227(4) 143.3 .
C36 H45 O2A 0.95 2.60 3.141(4) 116.9 .
C36 H45 O16 0.95 2.55 3.299(4) 136.0 .
C37 H56 O17 0.99 2.61 3.217(4) 119.7 .
